data_7100709
loop_
_publ_author_name
'Sascha Ott'
'Gerriet Eilers'
'Lars Eriksson'
'Adolf Gogoll'
'Reiner Lomoth'
'Lennart Schwartz'

_publ_section_title
;
Iron Hydrogenase Active Site Mimic Holding a Proton
and a Hydride
;
_journal_name_full 'Chemical Communications'
_journal_paper_doi 10.1039/b514280f
_journal_year 2006
_chemical_formula_moiety 'C15 H11 Fe2 N O6 S2'
_chemical_formula_sum 'C15 H11 Fe2 N O6 S2'
_chemical_formula_weight 477.07
_space_group_IT_number 15
_symmetry_cell_setting monoclinic
_symmetry_space_group_name_Hall '-I 2ya'
_symmetry_space_group_name_H-M 'I 1 2/a 1'
_cell_angle_alpha 90.00
_cell_angle_beta 114.74(2)
_cell_angle_gamma 90.00
_cell_formula_units_Z 8
_cell_length_a 22.500(4)
_cell_length_b 7.6642(9)
_cell_length_c 23.869(4)
_cell_measurement_temperature 293(2)
_cell_volume 3738.3(11)
_diffrn_ambient_temperature 293(2)
_exptl_crystal_density_diffrn 1.695
_cod_original_sg_symbol_H-M 'I 2/a'
_cod_database_code 7100709

loop_
_symmetry_equiv_pos_as_xyz
'x, y, z'
'-x+1/2, y, -z'
'x+1/2, y+1/2, z+1/2'
'-x+1, y+1/2, -z+1/2'
'-x, -y, -z'
'x-1/2, -y, z'
'-x+1/2, -y+1/2, -z+1/2'
'x, -y+1/2, z+1/2'

loop_
_atom_site_label
_atom_site_type_symbol
_atom_site_fract_x
_atom_site_fract_y
_atom_site_fract_z
_atom_site_U_iso_or_equiv
_atom_site_adp_type
_atom_site_occupancy
_atom_site_symmetry_multiplicity
_atom_site_calc_flag
_atom_site_refinement_flags
_atom_site_disorder_assembly
_atom_site_disorder_group
Fe1 Fe 0.872586(9) 0.57197(3) 0.197704(8) 0.01740(7) Uani 1 1 d U . .
Fe2 Fe 0.822689(10) 0.87019(3) 0.167177(9) 0.02127(7) Uani 1 1 d U . .
S1 S 0.798642(15) 0.64063(5) 0.102629(15) 0.02003(9) Uani 1 1 d U . .
S2 S 0.927040(16) 0.80652(5) 0.187000(14) 0.02074(9) Uani 1 1 d U . .
C1 C 0.91728(7) 0.5871(2) 0.27984(7) 0.0232(3) Uani 1 1 d U . .
O1 O 0.94346(6) 0.59434(17) 0.33222(5) 0.0350(3) Uani 1 1 d U . .
C2 C 0.80868(7) 0.4567(2) 0.20791(7) 0.0266(3) Uani 1 1 d U . .
O2 O 0.76765(6) 0.38666(19) 0.21469(6) 0.0448(3) Uani 1 1 d U . .
C7 C 0.91464(7) 0.3902(2) 0.18152(6) 0.0238(3) Uani 1 1 d U . .
O7 O 0.93910(6) 0.27280(17) 0.17136(5) 0.0365(3) Uani 1 1 d U . .
C4 C 0.80207(8) 1.0485(2) 0.11257(7) 0.0330(4) Uani 1 1 d U . .
O4 O 0.78853(8) 1.1576(2) 0.07745(7) 0.0554(4) Uani 1 1 d U . .
C3 C 0.74541(8) 0.8392(2) 0.17081(7) 0.0305(3) Uani 1 1 d U . .
O3 O 0.69666(6) 0.8160(2) 0.17368(6) 0.0477(3) Uani 1 1 d U . .
C8 C 0.85598(8) 0.9915(2) 0.23806(7) 0.0337(4) Uani 1 1 d U . .
O8 O 0.87922(8) 1.0673(2) 0.28305(6) 0.0569(4) Uani 1 1 d U . .
C6 C 0.93782(7) 0.7956(2) 0.11557(7) 0.0259(3) Uani 1 1 d U . .
H6A H 0.9197 0.9008 0.0920 0.031 Uiso 1 1 calc R . .
H6B H 0.9843 0.7945 0.1258 0.031 Uiso 1 1 calc R . .
C5 C 0.83739(7) 0.6566(2) 0.04929(6) 0.0249(3) Uani 1 1 d U . .
H5A H 0.8205 0.5637 0.0191 0.030 Uiso 1 1 calc R . .
H5B H 0.8246 0.7665 0.0273 0.030 Uiso 1 1 calc R . .
N10 N 0.90805(6) 0.64647(17) 0.07702(5) 0.0217(2) Uani 1 1 d U . .
C11 C 0.93185(8) 0.6307(2) 0.02799(7) 0.0281(3) Uani 1 1 d U . .
H11A H 0.9784 0.6551 0.0454 0.034 Uiso 1 1 calc R . .
H11B H 0.9100 0.7171 -0.0037 0.034 Uiso 1 1 calc R . .
C12 C 0.91975(7) 0.4525(2) -0.00083(7) 0.0238(3) Uani 1 1 d U . .
C13 C 0.88013(8) 0.4272(2) -0.06290(7) 0.0317(4) Uani 1 1 d U . .
H13 H 0.8587 0.5219 -0.0874 0.038 Uiso 1 1 calc R . .
C14 C 0.87204(8) 0.2620(3) -0.08891(8) 0.0371(4) Uani 1 1 d U . .
H14 H 0.8452 0.2468 -0.1306 0.044 Uiso 1 1 calc R . .
C15 C 0.90350(9) 0.1208(2) -0.05338(8) 0.0343(4) Uani 1 1 d U . .
H15 H 0.8981 0.0101 -0.0708 0.041 Uiso 1 1 calc R . .
C16 C 0.94351(8) 0.1449(2) 0.00886(7) 0.0312(3) Uani 1 1 d U . .
H16 H 0.9651 0.0500 0.0331 0.037 Uiso 1 1 calc R . .
C17 C 0.95134(7) 0.3084(2) 0.03482(7) 0.0269(3) Uani 1 1 d U . .
H17 H 0.9780 0.3229 0.0766 0.032 Uiso 1 1 calc R . .

loop_
_atom_site_aniso_label
_atom_site_aniso_U_11
_atom_site_aniso_U_22
_atom_site_aniso_U_33
_atom_site_aniso_U_23
_atom_site_aniso_U_13
_atom_site_aniso_U_12
Fe1 0.01583(10) 0.02005(13) 0.01569(11) 0.00048(7) 0.00597(8) -0.00077(7)
Fe2 0.02339(11) 0.02189(13) 0.01865(11) -0.00087(7) 0.00890(8) 0.00323(8)
S1 0.01540(16) 0.0265(2) 0.01623(15) -0.00230(12) 0.00464(12) -0.00031(12)
S2 0.02007(16) 0.0235(2) 0.01761(16) -0.00218(13) 0.00682(13) -0.00509(13)
C1 0.0202(6) 0.0255(8) 0.0247(7) 0.0036(6) 0.0102(6) -0.0002(5)
O1 0.0318(6) 0.0510(8) 0.0183(5) 0.0026(5) 0.0065(5) -0.0026(5)
C2 0.0256(7) 0.0298(9) 0.0239(7) 0.0024(6) 0.0097(6) -0.0018(6)
O2 0.0355(6) 0.0520(9) 0.0509(8) 0.0074(6) 0.0219(6) -0.0138(6)
C7 0.0207(7) 0.0285(9) 0.0207(7) 0.0011(6) 0.0070(5) -0.0008(6)
O7 0.0376(6) 0.0340(7) 0.0391(6) 0.0006(5) 0.0171(5) 0.0113(5)
C4 0.0370(8) 0.0301(10) 0.0287(8) -0.0008(7) 0.0107(7) 0.0035(7)
O4 0.0693(10) 0.0407(9) 0.0458(8) 0.0178(7) 0.0139(7) 0.0071(7)
C3 0.0324(8) 0.0330(9) 0.0271(7) -0.0025(6) 0.0135(6) 0.0080(6)
O3 0.0324(6) 0.0647(10) 0.0541(8) -0.0068(7) 0.0261(6) 0.0032(6)
C8 0.0373(8) 0.0352(10) 0.0310(8) -0.0050(7) 0.0167(7) 0.0051(7)
O8 0.0622(9) 0.0649(11) 0.0383(7) -0.0271(7) 0.0159(7) 0.0006(7)
C6 0.0288(7) 0.0287(9) 0.0248(7) -0.0024(6) 0.0157(6) -0.0070(6)
C5 0.0241(7) 0.0350(9) 0.0153(6) -0.0013(6) 0.0078(5) 0.0021(6)
N10 0.0214(6) 0.0266(7) 0.0203(6) -0.0022(5) 0.0119(5) -0.0019(5)
C11 0.0371(8) 0.0275(9) 0.0296(8) 0.0010(6) 0.0237(7) -0.0005(6)
C12 0.0271(7) 0.0278(8) 0.0240(7) 0.0019(6) 0.0179(6) 0.0020(6)
C13 0.0338(8) 0.0342(10) 0.0257(8) 0.0065(6) 0.0110(6) 0.0098(7)
C14 0.0371(9) 0.0433(11) 0.0257(7) -0.0044(7) 0.0081(7) -0.0006(7)
C15 0.0404(9) 0.0292(9) 0.0399(9) -0.0048(7) 0.0232(8) -0.0031(7)
C16 0.0416(9) 0.0293(9) 0.0321(8) 0.0095(6) 0.0249(7) 0.0070(7)
C17 0.0318(8) 0.0330(9) 0.0203(7) 0.0047(6) 0.0151(6) 0.0044(6)

loop_
_geom_bond_atom_site_label_1
_geom_bond_atom_site_label_2
_geom_bond_distance
_geom_bond_site_symmetry_2
_geom_bond_publ_flag
Fe1 C2 1.7890(15) . ?
Fe1 C1 1.7938(15) . ?
Fe1 C7 1.8143(16) . ?
Fe1 S1 2.2438(7) . ?
Fe1 S2 2.2494(5) . ?
Fe1 Fe2 2.5160(4) . ?
Fe2 C3 1.7927(17) . ?
Fe2 C8 1.7966(17) . ?
Fe2 C4 1.8097(18) . ?
Fe2 S2 2.2460(6) . ?
Fe2 S1 2.2504(5) . ?
S1 C5 1.8235(14) . ?
S2 C6 1.8217(14) . ?
C1 O1 1.1389(19) . ?
C2 O2 1.137(2) . ?
C7 O7 1.1326(19) . ?
C4 O4 1.132(2) . ?
C3 O3 1.141(2) . ?
C8 O8 1.137(2) . ?
C6 N10 1.4444(19) . ?
C6 H6A 0.9700 . ?
C6 H6B 0.9700 . ?
C5 N10 1.4461(18) . ?
C5 H5A 0.9700 . ?
C5 H5B 0.9700 . ?
N10 C11 1.4818(18) . ?
C11 C12 1.502(2) . ?
C11 H11A 0.9700 . ?
C11 H11B 0.9700 . ?
C12 C13 1.386(2) . ?
C12 C17 1.394(2) . ?
C13 C14 1.388(3) . ?
C13 H13 0.9300 . ?
C14 C15 1.374(3) . ?
C14 H14 0.9300 . ?
C15 C16 1.390(2) . ?
C15 H15 0.9300 . ?
C16 C17 1.376(2) . ?
C16 H16 0.9300 . ?
C17 H17 0.9300 . ?
